data_1563975
loop_
_publ_author_name
'Han, Xue'
'Lu, Bing-Bing'
'Yang, Jin'
'Wu, Hua'
'Liu, Ying-Ying'
'Ma, Jian-Fang'

_publ_section_title
;
 Four coordination complexes based on two novel carboxylate-functionalized
 resorcin[4]arenes: Structures, fluorescence and sensing of nitrobenzene
 and dichromate anions
;
_journal_name_full 'Inorganica Chimica Acta'
_journal_page_first 579
_journal_page_last 587
_journal_paper_doi 10.1016/j.ica.2018.04.049
_journal_volume 482
_journal_year 2018
_chemical_formula_moiety 'C48 H36 N2 O9 Zn1'
_chemical_formula_sum 'C48 H36 N2 O9 Zn'
_chemical_formula_weight 850.175
_space_group_IT_number 2
_space_group_name_Hall '-P 1'
_space_group_name_H-M_alt 'P -1'
_symmetry_cell_setting triclinic
_symmetry_space_group_name_Hall '-P 1'
_symmetry_space_group_name_H-M 'P -1'
_atom_sites_solution_hydrogens geom
_atom_sites_solution_primary direct
_atom_sites_solution_secondary difmap
_audit_creation_method SHELXL-97
_cell_angle_alpha 73.718(8)
_cell_angle_beta 80.874(7)
_cell_angle_gamma 69.307(8)
_cell_formula_units_Z 2
_cell_length_a 11.1700(9)
_cell_length_b 13.3330(13)
_cell_length_c 15.3190(14)
_cell_measurement_reflns_used 3141
_cell_measurement_temperature 293(2)
_cell_measurement_theta_max 23.3000
_cell_measurement_theta_min 3.2680
_cell_volume 2044.2(3)
_computing_cell_refinement CrysAlis
_computing_data_collection 'CrysAlis (Oxford Diffraction, 2006)'
_computing_data_reduction CrysAlis
_computing_structure_refinement 'SHELXL-97 (Sheldrick, 2008)'
_computing_structure_solution 'SHELXS-97 (Sheldrick, 1997)'
_diffrn_ambient_temperature 293(2)
_diffrn_detector_area_resol_mean 10.0
_diffrn_measured_fraction_theta_full 0.995
_diffrn_measured_fraction_theta_max 0.834
_diffrn_measurement_device_type 'Oxford Diffraction Gemini R Ultra'
_diffrn_measurement_method '\w scan'
_diffrn_radiation_monochromator graphite
_diffrn_radiation_source 'fine-focus sealed tube'
_diffrn_radiation_type MoK\a
_diffrn_radiation_wavelength 0.71069
_diffrn_reflns_av_R_equivalents 0.0387
_diffrn_reflns_av_sigmaI/netI 0.0874
_diffrn_reflns_limit_h_max 10
_diffrn_reflns_limit_h_min -13
_diffrn_reflns_limit_k_max 16
_diffrn_reflns_limit_k_min -16
_diffrn_reflns_limit_l_max 19
_diffrn_reflns_limit_l_min -18
_diffrn_reflns_number 15100
_diffrn_reflns_theta_full 25.00
_diffrn_reflns_theta_max 29.21
_diffrn_reflns_theta_min 2.82
_exptl_absorpt_coefficient_mu 0.662
_exptl_absorpt_correction_T_max 0.9130
_exptl_absorpt_correction_T_min 0.8261
_exptl_absorpt_correction_type multi-scan
_exptl_absorpt_process_details
;
CrysAlis (Oxford Diffraction, 2006) 
;
_exptl_crystal_colour colourless
_exptl_crystal_density_diffrn 1.381
_exptl_crystal_density_method 'not measured'
_exptl_crystal_description Block
_exptl_crystal_F_000 880
_exptl_crystal_size_max 0.30
_exptl_crystal_size_mid 0.16
_exptl_crystal_size_min 0.14
_refine_diff_density_max 0.853
_refine_diff_density_min -0.974
_refine_diff_density_rms 0.091
_refine_ls_extinction_method none
_refine_ls_goodness_of_fit_ref 1.136
_refine_ls_hydrogen_treatment mixed
_refine_ls_matrix_type full
_refine_ls_number_parameters 541
_refine_ls_number_reflns 9249
_refine_ls_number_restraints 0
_refine_ls_restrained_S_all 1.136
_refine_ls_R_factor_all 0.1786
_refine_ls_R_factor_gt 0.0963
_refine_ls_shift/su_max 0.030
_refine_ls_shift/su_mean 0.003
_refine_ls_structure_factor_coef Fsqd
_refine_ls_weighting_details 'calc w=1/[\s^2^(Fo^2^)+(0.0801P)^2^+2.7695P] where P=(Fo^2^+2Fc^2^)/3'
_refine_ls_weighting_scheme calc
_refine_ls_wR_factor_gt 0.2179
_refine_ls_wR_factor_ref 0.2633
_reflns_number_gt 4608
_reflns_number_total 9249
_reflns_threshold_expression >2\s(I)
_cod_data_source_file ICA-2018-482-526.cif
_cod_data_source_block compound-2
_cod_original_sg_symbol_Hall '-P 1 '
_cod_original_formula_sum 'C48 H36 N2 O9 Zn1'
_cod_database_code 1563975

loop_
_symmetry_equiv_pos_as_xyz
'x, y, z'
'-x, -y, -z'

loop_
_atom_site_label
_atom_site_type_symbol
_atom_site_fract_x
_atom_site_fract_y
_atom_site_fract_z
_atom_site_U_iso_or_equiv
_atom_site_adp_type
_atom_site_occupancy
_atom_site_symmetry_multiplicity
_atom_site_calc_flag
_atom_site_refinement_flags
_atom_site_disorder_assembly
_atom_site_disorder_group
Zn1 Zn 0.09588(8) 0.75030(8) 0.91061(5) 0.0786(3) Uani 1 1 d . . .
C1 C 0.2992(10) 0.6238(9) 1.0548(6) 0.114(3) Uani 1 1 d . . .
H1 H 0.2395 0.5921 1.0892 0.137 Uiso 1 1 calc R . .
C2 C 0.4159(12) 0.5949(10) 1.0897(6) 0.133(4) Uani 1 1 d . . .
H2 H 0.4340 0.5440 1.1455 0.159 Uiso 1 1 calc R . .
C3 C 0.5062(10) 0.6419(10) 1.0415(7) 0.127(3) Uani 1 1 d . . .
H3 H 0.5860 0.6228 1.0639 0.152 Uiso 1 1 calc R . .
C4 C 0.4747(9) 0.7194(8) 0.9576(5) 0.094(2) Uani 1 1 d . . .
C5 C 0.3538(7) 0.7421(6) 0.9279(4) 0.0709(18) Uani 1 1 d . . .
C6 C 0.3175(7) 0.8215(6) 0.8458(4) 0.0674(18) Uani 1 1 d . . .
C7 C 0.5609(9) 0.7742(9) 0.9060(7) 0.111(3) Uani 1 1 d . . .
H7 H 0.6422 0.7572 0.9252 0.133 Uiso 1 1 calc R . .
C8 C 0.5216(9) 0.8524(9) 0.8276(7) 0.107(3) Uani 1 1 d . . .
H8 H 0.5772 0.8895 0.7944 0.129 Uiso 1 1 calc R . .
C9 C 0.3980(8) 0.8799(6) 0.7943(5) 0.081(2) Uani 1 1 d . . .
C10 C 0.3543(10) 0.9575(7) 0.7161(6) 0.100(3) Uani 1 1 d . . .
H10 H 0.4055 0.9983 0.6814 0.120 Uiso 1 1 calc R . .
C11 C 0.2358(11) 0.9758(7) 0.6884(6) 0.105(3) Uani 1 1 d . . .
H11 H 0.2065 1.0279 0.6350 0.126 Uiso 1 1 calc R . .
C12 C 0.1612(9) 0.9155(6) 0.7415(5) 0.090(2) Uani 1 1 d . . .
H12 H 0.0808 0.9280 0.7228 0.108 Uiso 1 1 calc R . .
C13 C -0.0106(10) 0.6699(8) 0.8238(5) 0.083(2) Uani 1 1 d . . .
C14 C -0.0616(7) 0.5931(7) 0.7929(5) 0.081(2) Uani 1 1 d . . .
H14A H -0.1076 0.5580 0.8445 0.097 Uiso 1 1 calc R . .
H14B H -0.1221 0.6372 0.7467 0.097 Uiso 1 1 calc R . .
C15 C 0.0887(5) 0.5430(5) 0.6701(3) 0.0449(13) Uani 1 1 d . . .
C16 C 0.0631(5) 0.6539(5) 0.6222(4) 0.0523(14) Uani 1 1 d . . .
H16 H 0.0102 0.7101 0.6492 0.063 Uiso 1 1 calc R . .
C17 C 0.1165(5) 0.6788(4) 0.5356(3) 0.0480(13) Uani 1 1 d . . .
C18 C 0.1944(4) 0.5976(4) 0.4920(3) 0.0349(10) Uani 1 1 d . . .
C19 C 0.2190(4) 0.4886(4) 0.5411(3) 0.0334(10) Uani 1 1 d . . .
H19 H 0.2723 0.4334 0.5133 0.040 Uiso 1 1 calc R . .
C20 C 0.1683(4) 0.4571(4) 0.6298(3) 0.0358(11) Uani 1 1 d . . .
C21 C 0.1989(4) 0.3356(4) 0.6815(3) 0.0396(11) Uani 1 1 d . . .
H21 H 0.2313 0.3284 0.7396 0.048 Uiso 1 1 calc R . .
C22 C 0.3051(5) 0.2598(4) 0.6316(4) 0.0481(13) Uani 1 1 d . . .
C23 C 0.2808(6) 0.2270(5) 0.5604(4) 0.0594(15) Uani 1 1 d . . .
H23 H 0.1969 0.2465 0.5450 0.071 Uiso 1 1 calc R . .
C24 C 0.3817(9) 0.1648(6) 0.5113(5) 0.083(2) Uani 1 1 d . . .
H24 H 0.3662 0.1432 0.4626 0.100 Uiso 1 1 calc R . .
C25 C 0.5053(9) 0.1357(6) 0.5366(7) 0.100(3) Uani 1 1 d . . .
H25 H 0.5732 0.0943 0.5042 0.120 Uiso 1 1 calc R . .
C26 C 0.5300(8) 0.1666(7) 0.6081(7) 0.101(3) Uani 1 1 d . . .
H26 H 0.6133 0.1453 0.6252 0.122 Uiso 1 1 calc R . .
C27 C 0.4298(6) 0.2292(5) 0.6538(5) 0.0667(17) Uani 1 1 d . . .
H27 H 0.4463 0.2519 0.7015 0.080 Uiso 1 1 calc R . .
C28 C 0.1491(8) 0.8507(7) 0.5056(6) 0.098(2) Uani 1 1 d . . .
H28A H 0.2378 0.8055 0.5151 0.117 Uiso 1 1 calc R . .
H28B H 0.1110 0.8737 0.5612 0.117 Uiso 1 1 calc R . .
C29 C 0.1442(9) 0.9509(8) 0.4288(7) 0.110(3) Uani 1 1 d . . .
C30 C 0.1469(9) 1.0329(8) 0.3708(8) 0.141(4) Uani 1 1 d . . .
H30 H 0.1490 1.0961 0.3261 0.169 Uiso 1 1 calc R . .
C31 C 0.2443(5) 0.6304(4) 0.3933(3) 0.0392(11) Uani 1 1 d . . .
H31 H 0.2839 0.6864 0.3901 0.047 Uiso 1 1 calc R . .
C32 C 0.3478(5) 0.5356(4) 0.3617(3) 0.0380(11) Uani 1 1 d . . .
C33 C 0.3184(5) 0.4628(5) 0.3263(4) 0.0529(14) Uani 1 1 d . . .
H33 H 0.2334 0.4733 0.3189 0.064 Uiso 1 1 calc R . .
C34 C 0.4158(7) 0.3737(6) 0.3016(4) 0.0708(18) Uani 1 1 d . . .
H34 H 0.3951 0.3245 0.2790 0.085 Uiso 1 1 calc R . .
C35 C 0.5429(6) 0.3579(6) 0.3103(4) 0.0714(18) Uani 1 1 d . . .
H35 H 0.6080 0.2990 0.2933 0.086 Uiso 1 1 calc R . .
C36 C 0.5706(6) 0.4305(6) 0.3444(5) 0.0739(19) Uani 1 1 d . . .
H36 H 0.6556 0.4210 0.3508 0.089 Uiso 1 1 calc R . .
C37 C 0.4751(5) 0.5174(5) 0.3695(4) 0.0564(15) Uani 1 1 d . . .
H37 H 0.4970 0.5656 0.3926 0.068 Uiso 1 1 calc R . .
C38 C 0.1327(4) 0.6861(4) 0.3309(3) 0.0365(11) Uani 1 1 d . . .
C39 C 0.1368(5) 0.7696(4) 0.2531(3) 0.0407(11) Uani 1 1 d . . .
C40 C 0.0334(5) 0.8210(4) 0.1976(3) 0.0434(12) Uani 1 1 d . . .
H40 H 0.0362 0.8780 0.1466 0.052 Uiso 1 1 calc R . .
C41 C -0.0728(5) 0.7866(4) 0.2189(3) 0.0397(11) Uani 1 1 d . . .
C42 C -0.0790(5) 0.7011(4) 0.2951(3) 0.0376(11) Uani 1 1 d . . .
C43 C 0.0244(4) 0.6538(4) 0.3494(3) 0.0381(11) Uani 1 1 d . . .
H43 H 0.0209 0.5975 0.4008 0.046 Uiso 1 1 calc R . .
C44 C 0.2580(6) 0.8781(6) 0.1540(4) 0.079(2) Uani 1 1 d . . .
H44A H 0.2365 0.8603 0.1025 0.095 Uiso 1 1 calc R . .
H44B H 0.1974 0.9493 0.1598 0.095 Uiso 1 1 calc R . .
C45 C 0.3836(8) 0.8841(7) 0.1383(5) 0.098(3) Uani 1 1 d . . .
C46 C 0.4839(11) 0.8900(12) 0.1233(8) 0.171(5) Uani 1 1 d . . .
H46 H 0.5661 0.8949 0.1110 0.205 Uiso 1 1 calc R . .
C47 C -0.1662(5) 0.9075(5) 0.0813(3) 0.0503(13) Uani 1 1 d . . .
H47A H -0.1417 0.9664 0.0909 0.060 Uiso 1 1 calc R . .
H47B H -0.2486 0.9408 0.0547 0.060 Uiso 1 1 calc R . .
C48 C -0.0677(6) 0.8516(6) 0.0146(4) 0.0548(14) Uani 1 1 d . . .
N1 N 0.1989(6) 0.8406(5) 0.8177(4) 0.0718(15) Uani 1 1 d . . .
N2 N 0.2659(6) 0.6937(5) 0.9756(4) 0.0849(18) Uani 1 1 d . . .
O1 O 0.0926(6) 0.6253(5) 0.8624(4) 0.0909(16) Uani 1 1 d . . .
O2 O -0.0772(7) 0.7700(5) 0.8140(4) 0.1096(19) Uani 1 1 d . . .
O1W O 0.1832(8) 0.3921(7) 0.9551(7) 0.207(4) Uani 1 1 d . . .
O3 O 0.0366(4) 0.5093(3) 0.7570(2) 0.0614(11) Uani 1 1 d . . .
O4 O 0.0853(4) 0.7901(3) 0.4870(3) 0.0684(12) Uani 1 1 d . . .
O5 O 0.2483(3) 0.7964(3) 0.2343(2) 0.0562(10) Uani 1 1 d . . .
O6 O -0.1796(3) 0.8343(3) 0.1674(2) 0.0499(9) Uani 1 1 d . . .
O7 O -0.0293(4) 0.7474(4) 0.0280(3) 0.0735(12) Uani 1 1 d . . .
O8 O -0.0266(4) 0.9097(4) -0.0520(3) 0.0772(13) Uani 1 1 d . . .

loop_
_atom_site_aniso_label
_atom_site_aniso_U_11
_atom_site_aniso_U_22
_atom_site_aniso_U_33
_atom_site_aniso_U_23
_atom_site_aniso_U_13
_atom_site_aniso_U_12
Zn1 0.0935(7) 0.0970(7) 0.0692(5) -0.0403(5) 0.0150(4) -0.0529(5)
C1 0.126(8) 0.145(9) 0.089(6) -0.011(6) 0.000(5) -0.080(7)
C2 0.150(10) 0.155(10) 0.087(7) 0.009(6) -0.022(6) -0.068(8)
C3 0.113(8) 0.152(10) 0.121(8) -0.027(7) -0.021(6) -0.050(7)
C4 0.109(7) 0.108(7) 0.074(5) -0.023(5) 0.003(4) -0.051(6)
C5 0.083(5) 0.079(5) 0.063(4) -0.026(4) 0.003(3) -0.038(4)
C6 0.087(5) 0.068(4) 0.062(4) -0.034(3) 0.019(3) -0.040(4)
C7 0.113(7) 0.153(9) 0.098(7) -0.042(6) 0.011(5) -0.078(7)
C8 0.116(7) 0.136(8) 0.111(7) -0.059(6) 0.040(6) -0.087(7)
C9 0.117(7) 0.076(5) 0.070(5) -0.026(4) 0.017(4) -0.057(5)
C10 0.146(9) 0.080(6) 0.092(6) -0.027(5) 0.028(6) -0.068(6)
C11 0.153(9) 0.065(5) 0.093(6) -0.006(4) -0.002(6) -0.044(6)
C12 0.114(7) 0.066(5) 0.088(6) -0.024(4) -0.017(5) -0.020(5)
C13 0.119(7) 0.082(6) 0.060(4) -0.036(4) 0.030(4) -0.049(5)
C14 0.080(5) 0.110(6) 0.081(4) -0.051(4) 0.025(4) -0.057(5)
C15 0.051(3) 0.057(4) 0.038(3) -0.022(2) 0.002(2) -0.026(3)
C16 0.059(4) 0.039(3) 0.065(4) -0.026(3) -0.002(3) -0.013(3)
C17 0.058(3) 0.039(3) 0.053(3) -0.011(2) -0.012(2) -0.020(3)
C18 0.034(3) 0.030(3) 0.043(3) -0.008(2) -0.0083(19) -0.011(2)
C19 0.032(3) 0.034(3) 0.037(2) -0.008(2) -0.0078(18) -0.012(2)
C20 0.037(3) 0.041(3) 0.035(2) -0.007(2) -0.0088(19) -0.018(2)
C21 0.043(3) 0.046(3) 0.030(2) 0.000(2) -0.0097(19) -0.019(2)
C22 0.051(3) 0.030(3) 0.054(3) 0.006(2) -0.005(2) -0.014(3)
C23 0.075(4) 0.038(3) 0.056(3) -0.006(3) 0.004(3) -0.015(3)
C24 0.119(7) 0.043(4) 0.078(5) -0.012(3) 0.014(4) -0.025(4)
C25 0.085(6) 0.042(4) 0.138(8) -0.018(5) 0.048(6) -0.004(4)
C26 0.066(5) 0.068(6) 0.155(8) -0.017(6) 0.010(5) -0.017(4)
C27 0.051(4) 0.040(4) 0.095(5) 0.001(3) -0.011(3) -0.008(3)
C28 0.104(6) 0.074(6) 0.109(6) -0.007(5) -0.011(5) -0.031(5)
C29 0.099(7) 0.072(6) 0.146(8) -0.016(6) 0.003(5) -0.027(5)
C30 0.100(7) 0.082(7) 0.184(10) 0.042(7) -0.002(6) -0.022(5)
C31 0.045(3) 0.034(3) 0.042(3) 0.000(2) -0.013(2) -0.020(2)
C32 0.043(3) 0.038(3) 0.031(2) 0.001(2) -0.0057(19) -0.016(2)
C33 0.051(3) 0.056(4) 0.058(3) -0.014(3) -0.008(3) -0.023(3)
C34 0.086(5) 0.064(4) 0.072(4) -0.036(3) 0.002(3) -0.023(4)
C35 0.055(4) 0.076(5) 0.071(4) -0.030(4) 0.001(3) -0.001(4)
C36 0.047(4) 0.084(5) 0.092(5) -0.032(4) -0.012(3) -0.011(4)
C37 0.044(3) 0.062(4) 0.070(4) -0.019(3) -0.012(3) -0.019(3)
C38 0.040(3) 0.034(3) 0.036(2) -0.003(2) -0.0090(19) -0.013(2)
C39 0.042(3) 0.037(3) 0.042(3) -0.002(2) -0.002(2) -0.018(2)
C40 0.047(3) 0.042(3) 0.035(3) 0.004(2) -0.003(2) -0.017(3)
C41 0.046(3) 0.040(3) 0.029(2) -0.003(2) -0.0051(19) -0.011(2)
C42 0.045(3) 0.039(3) 0.032(2) -0.003(2) -0.0054(19) -0.020(2)
C43 0.045(3) 0.035(3) 0.033(2) 0.0025(19) -0.0106(19) -0.016(2)
C44 0.075(5) 0.088(5) 0.071(4) 0.020(4) -0.007(3) -0.052(4)
C45 0.096(6) 0.128(7) 0.078(5) 0.011(5) -0.005(4) -0.072(6)
C46 0.122(9) 0.237(15) 0.182(11) -0.031(10) 0.035(8) -0.129(10)
C47 0.047(3) 0.053(4) 0.038(3) 0.007(2) -0.011(2) -0.013(3)
C48 0.061(4) 0.066(4) 0.039(3) -0.007(3) -0.012(2) -0.024(3)
N1 0.088(4) 0.067(4) 0.067(3) -0.031(3) 0.007(3) -0.027(3)
N2 0.119(5) 0.083(4) 0.057(3) -0.011(3) 0.016(3) -0.053(4)
O1 0.104(4) 0.104(4) 0.092(4) -0.048(3) -0.002(3) -0.050(4)
O2 0.162(6) 0.081(4) 0.090(4) -0.036(3) 0.011(3) -0.042(4)
O1W 0.155(7) 0.156(8) 0.299(11) 0.044(7) -0.088(7) -0.083(6)
O3 0.082(3) 0.066(3) 0.050(2) -0.031(2) 0.0190(19) -0.039(2)
O4 0.100(3) 0.039(2) 0.076(3) -0.016(2) -0.009(2) -0.032(2)
O5 0.053(2) 0.058(3) 0.052(2) 0.0147(18) -0.0112(17) -0.030(2)
O6 0.043(2) 0.060(2) 0.0333(18) 0.0109(16) -0.0073(14) -0.0159(18)
O7 0.091(3) 0.068(3) 0.059(3) -0.018(2) -0.001(2) -0.023(3)
O8 0.090(3) 0.082(3) 0.049(2) -0.001(2) 0.008(2) -0.032(3)

loop_
_atom_type_symbol
_atom_type_description
_atom_type_scat_dispersion_real
_atom_type_scat_dispersion_imag
_atom_type_scat_source
C C 0.0033 0.0016 'International Tables Vol C Tables 4.2.6.8 and 6.1.1.4'
H H 0.0000 0.0000 'International Tables Vol C Tables 4.2.6.8 and 6.1.1.4'
N N 0.0061 0.0033 'International Tables Vol C Tables 4.2.6.8 and 6.1.1.4'
O O 0.0106 0.0060 'International Tables Vol C Tables 4.2.6.8 and 6.1.1.4'
Zn Zn 0.2839 1.4301 'International Tables Vol C Tables 4.2.6.8 and 6.1.1.4'

loop_
_geom_angle_atom_site_label_1
_geom_angle_atom_site_label_2
_geom_angle_atom_site_label_3
_geom_angle
_geom_angle_site_symmetry_1
_geom_angle_site_symmetry_3
O1 Zn1 N1 109.6(2) . .
O1 Zn1 N2 106.5(3) . .
N1 Zn1 N2 80.0(2) . .
O1 Zn1 O7 104.6(2) . 1_556
N1 Zn1 O7 145.0(2) . 1_556
N2 Zn1 O7 97.40(19) . 1_556
O1 Zn1 O8 144.1(2) . 1_556
N1 Zn1 O8 87.43(18) . 1_556
N2 Zn1 O8 107.5(2) . 1_556
O7 Zn1 O8 59.82(16) 1_556 1_556
O1 Zn1 C48 128.3(2) . 1_556
N1 Zn1 C48 116.0(2) . 1_556
N2 Zn1 C48 104.2(2) . 1_556
O7 Zn1 C48 30.41(17) 1_556 1_556
O8 Zn1 C48 29.42(17) 1_556 1_556
O1 Zn1 C13 28.8(2) . .
N1 Zn1 C13 108.7(2) . .
N2 Zn1 C13 135.3(3) . .
O7 Zn1 C13 97.6(2) 1_556 .
O8 Zn1 C13 116.5(3) 1_556 .
C48 Zn1 C13 109.8(2) 1_556 .
N2 C1 C2 124.4(8) . .
N2 C1 H1 117.8 . .
C2 C1 H1 117.8 . .
C1 C2 C3 119.6(9) . .
C1 C2 H2 120.2 . .
C3 C2 H2 120.2 . .
C2 C3 C4 118.5(9) . .
C2 C3 H3 120.8 . .
C4 C3 H3 120.8 . .
C5 C4 C3 117.3(8) . .
C5 C4 C7 121.1(8) . .
C3 C4 C7 121.6(9) . .
N2 C5 C4 123.7(7) . .
N2 C5 C6 117.4(7) . .
C4 C5 C6 118.9(7) . .
N1 C6 C9 120.7(7) . .
N1 C6 C5 117.5(6) . .
C9 C6 C5 121.8(7) . .
C8 C7 C4 118.5(9) . .
C8 C7 H7 120.8 . .
C4 C7 H7 120.8 . .
C7 C8 C9 122.8(7) . .
C7 C8 H8 118.6 . .
C9 C8 H8 118.6 . .
C10 C9 C6 118.1(8) . .
C10 C9 C8 125.0(8) . .
C6 C9 C8 116.9(7) . .
C11 C10 C9 120.7(8) . .
C11 C10 H10 119.7 . .
C9 C10 H10 119.7 . .
C10 C11 C12 118.6(8) . .
C10 C11 H11 120.7 . .
C12 C11 H11 120.7 . .
N1 C12 C11 122.8(8) . .
N1 C12 H12 118.6 . .
C11 C12 H12 118.6 . .
O1 C13 O2 124.5(8) . .
O1 C13 C14 116.4(8) . .
O2 C13 C14 119.0(9) . .
O1 C13 Zn1 50.9(4) . .
O2 C13 Zn1 73.8(5) . .
C14 C13 Zn1 164.2(6) . .
O3 C14 C13 113.7(6) . .
O3 C14 H14A 108.8 . .
C13 C14 H14A 108.8 . .
O3 C14 H14B 108.8 . .
C13 C14 H14B 108.8 . .
H14A C14 H14B 107.7 . .
O3 C15 C16 123.8(5) . .
O3 C15 C20 115.3(5) . .
C16 C15 C20 120.8(4) . .
C17 C16 C15 119.5(5) . .
C17 C16 H16 120.3 . .
C15 C16 H16 120.3 . .
C16 C17 C18 122.3(5) . .
C16 C17 O4 118.8(5) . .
C18 C17 O4 118.8(5) . .
C19 C18 C17 117.0(4) . .
C19 C18 C31 123.2(4) . .
C17 C18 C31 119.8(4) . .
C18 C19 C20 123.8(5) . .
C18 C19 H19 118.1 . .
C20 C19 H19 118.1 . .
C19 C20 C15 116.6(4) . .
C19 C20 C21 121.9(4) . .
C15 C20 C21 121.5(4) . .
C22 C21 C20 111.8(4) . .
C22 C21 C42 111.6(4) . 2_566
C20 C21 C42 112.6(4) . 2_566
C22 C21 H21 106.8 . .
C20 C21 H21 106.8 . .
C42 C21 H21 106.8 2_566 .
C27 C22 C23 118.9(6) . .
C27 C22 C21 119.3(5) . .
C23 C22 C21 121.6(5) . .
C22 C23 C24 120.2(7) . .
C22 C23 H23 119.9 . .
C24 C23 H23 119.9 . .
C25 C24 C23 118.6(7) . .
C25 C24 H24 120.7 . .
C23 C24 H24 120.7 . .
C26 C25 C24 121.5(7) . .
C26 C25 H25 119.2 . .
C24 C25 H25 119.2 . .
C27 C26 C25 118.6(8) . .
C27 C26 H26 120.7 . .
C25 C26 H26 120.7 . .
C26 C27 C22 122.1(7) . .
C26 C27 H27 119.0 . .
C22 C27 H27 119.0 . .
O4 C28 C29 111.0(7) . .
O4 C28 H28A 109.4 . .
C29 C28 H28A 109.4 . .
O4 C28 H28B 109.4 . .
C29 C28 H28B 109.4 . .
H28A C28 H28B 108.0 . .
C30 C29 C28 174.8(11) . .
C29 C30 H30 180.0 . .
C32 C31 C18 113.2(4) . .
C32 C31 C38 112.7(4) . .
C18 C31 C38 110.3(4) . .
C32 C31 H31 106.7 . .
C18 C31 H31 106.7 . .
C38 C31 H31 106.7 . .
C37 C32 C33 117.5(5) . .
C37 C32 C31 120.6(4) . .
C33 C32 C31 121.9(4) . .
C32 C33 C34 120.3(5) . .
C32 C33 H33 119.9 . .
C34 C33 H33 119.9 . .
C35 C34 C33 120.7(6) . .
C35 C34 H34 119.7 . .
C33 C34 H34 119.7 . .
C36 C35 C34 118.5(6) . .
C36 C35 H35 120.8 . .
C34 C35 H35 120.8 . .
C35 C36 C37 121.0(6) . .
C35 C36 H36 119.5 . .
C37 C36 H36 119.5 . .
C36 C37 C32 122.1(6) . .
C36 C37 H37 119.0 . .
C32 C37 H37 119.0 . .
C43 C38 C39 117.5(4) . .
C43 C38 C31 121.0(4) . .
C39 C38 C31 121.4(4) . .
O5 C39 C38 116.2(4) . .
O5 C39 C40 122.9(4) . .
C38 C39 C40 120.9(4) . .
C41 C40 C39 119.5(4) . .
C41 C40 H40 120.2 . .
C39 C40 H40 120.2 . .
C40 C41 O6 122.8(4) . .
C40 C41 C42 121.2(4) . .
O6 C41 C42 116.0(4) . .
C43 C42 C41 117.5(4) . .
C43 C42 C21 122.0(4) . 2_566
C41 C42 C21 120.5(4) . 2_566
C42 C43 C38 123.3(4) . .
C42 C43 H43 118.3 . .
C38 C43 H43 118.3 . .
C45 C44 O5 110.4(6) . .
C45 C44 H44A 109.6 . .
O5 C44 H44A 109.6 . .
C45 C44 H44B 109.6 . .
O5 C44 H44B 109.6 . .
H44A C44 H44B 108.1 . .
C46 C45 C44 178.1(10) . .
C45 C46 H46 180.0 . .
O6 C47 C48 113.6(5) . .
O6 C47 H47A 108.9 . .
C48 C47 H47A 108.9 . .
O6 C47 H47B 108.9 . .
C48 C47 H47B 108.9 . .
H47A C47 H47B 107.7 . .
O8 C48 O7 121.3(6) . .
O8 C48 C47 118.4(6) . .
O7 C48 C47 120.2(5) . .
O8 C48 Zn1 64.4(3) . 1_554
O7 C48 Zn1 56.9(3) . 1_554
C47 C48 Zn1 177.1(4) . 1_554
C12 N1 C6 119.1(6) . .
C12 N1 Zn1 128.3(6) . .
C6 N1 Zn1 112.5(4) . .
C1 N2 C5 116.5(7) . .
C1 N2 Zn1 130.9(6) . .
C5 N2 Zn1 112.6(5) . .
C13 O1 Zn1 100.3(5) . .
C15 O3 C14 116.4(5) . .
C28 O4 C17 116.9(5) . .
C39 O5 C44 117.8(4) . .
C41 O6 C47 116.5(4) . .
C48 O7 Zn1 92.7(4) . 1_554
C48 O8 Zn1 86.2(4) . 1_554

loop_
_geom_bond_atom_site_label_1
_geom_bond_atom_site_label_2
_geom_bond_distance
_geom_bond_site_symmetry_2
Zn1 O1 2.016(5) .
Zn1 N1 2.074(6) .
Zn1 N2 2.082(7) .
Zn1 O7 2.096(4) 1_556
Zn1 O8 2.258(5) 1_556
Zn1 C48 2.498(6) 1_556
Zn1 C13 2.556(8) .
C1 N2 1.320(10) .
C1 C2 1.372(12) .
C1 H1 0.9300 .
C2 C3 1.381(13) .
C2 H2 0.9300 .
C3 C4 1.409(12) .
C3 H3 0.9300 .
C4 C5 1.396(10) .
C4 C7 1.420(11) .
C5 N2 1.367(8) .
C5 C6 1.407(9) .
C6 N1 1.373(8) .
C6 C9 1.401(9) .
C7 C8 1.365(12) .
C7 H7 0.9300 .
C8 C9 1.435(12) .
C8 H8 0.9300 .
C9 C10 1.371(11) .
C10 C11 1.372(12) .
C10 H10 0.9300 .
C11 C12 1.377(11) .
C11 H11 0.9300 .
C12 N1 1.320(9) .
C12 H12 0.9300 .
C13 O1 1.251(10) .
C13 O2 1.256(9) .
C13 C14 1.539(10) .
C14 O3 1.429(8) .
C14 H14A 0.9700 .
C14 H14B 0.9700 .
C15 O3 1.385(6) .
C15 C16 1.402(7) .
C15 C20 1.409(7) .
C16 C17 1.367(7) .
C16 H16 0.9300 .
C17 C18 1.390(7) .
C17 O4 1.406(6) .
C18 C19 1.387(6) .
C18 C31 1.523(6) .
C19 C20 1.396(6) .
C19 H19 0.9300 .
C20 C21 1.531(7) .
C21 C22 1.520(7) .
C21 C42 1.541(6) 2_566
C21 H21 0.9800 .
C22 C27 1.376(8) .
C22 C23 1.379(8) .
C23 C24 1.394(9) .
C23 H23 0.9300 .
C24 C25 1.384(12) .
C24 H24 0.9300 .
C25 C26 1.370(12) .
C25 H25 0.9300 .
C26 C27 1.362(10) .
C26 H26 0.9300 .
C27 H27 0.9300 .
C28 O4 1.356(8) .
C28 C29 1.503(11) .
C28 H28A 0.9700 .
C28 H28B 0.9700 .
C29 C30 1.206(11) .
C30 H30 0.9300 .
C31 C32 1.518(7) .
C31 C38 1.531(6) .
C31 H31 0.9800 .
C32 C37 1.374(7) .
C32 C33 1.387(7) .
C33 C34 1.394(8) .
C33 H33 0.9300 .
C34 C35 1.382(9) .
C34 H34 0.9300 .
C35 C36 1.360(9) .
C35 H35 0.9300 .
C36 C37 1.369(8) .
C36 H36 0.9300 .
C37 H37 0.9300 .
C38 C43 1.386(6) .
C38 C39 1.392(6) .
C39 O5 1.381(6) .
C39 C40 1.397(7) .
C40 C41 1.380(7) .
C40 H40 0.9300 .
C41 O6 1.390(6) .
C41 C42 1.397(6) .
C42 C43 1.385(6) .
C42 C21 1.541(6) 2_566
C43 H43 0.9300 .
C44 C45 1.413(9) .
C44 O5 1.415(6) .
C44 H44A 0.9700 .
C44 H44B 0.9700 .
C45 C46 1.133(11) .
C46 H46 0.9300 .
C47 O6 1.425(5) .
C47 C48 1.517(8) .
C47 H47A 0.9700 .
C47 H47B 0.9700 .
C48 O8 1.230(7) .
C48 O7 1.266(7) .
C48 Zn1 2.498(6) 1_554
O7 Zn1 2.096(4) 1_554
O8 Zn1 2.258(5) 1_554

loop_
_geom_torsion_atom_site_label_1
_geom_torsion_atom_site_label_2
_geom_torsion_atom_site_label_3
_geom_torsion_atom_site_label_4
_geom_torsion
_geom_torsion_site_symmetry_1
_geom_torsion_site_symmetry_2
_geom_torsion_site_symmetry_3
_geom_torsion_site_symmetry_4
N2 C1 C2 C3 1.2(18) . . . .
C1 C2 C3 C4 0.5(17) . . . .
C2 C3 C4 C5 -1.1(14) . . . .
C2 C3 C4 C7 177.5(10) . . . .
C3 C4 C5 N2 0.0(12) . . . .
C7 C4 C5 N2 -178.6(7) . . . .
C3 C4 C5 C6 178.1(7) . . . .
C7 C4 C5 C6 -0.5(11) . . . .
N2 C5 C6 N1 -2.8(9) . . . .
C4 C5 C6 N1 178.9(6) . . . .
N2 C5 C6 C9 176.7(6) . . . .
C4 C5 C6 C9 -1.6(10) . . . .
C5 C4 C7 C8 1.9(13) . . . .
C3 C4 C7 C8 -176.7(9) . . . .
C4 C7 C8 C9 -1.3(14) . . . .
N1 C6 C9 C10 0.9(10) . . . .
C5 C6 C9 C10 -178.6(7) . . . .
N1 C6 C9 C8 -178.4(6) . . . .
C5 C6 C9 C8 2.1(10) . . . .
C7 C8 C9 C10 -179.9(8) . . . .
C7 C8 C9 C6 -0.6(12) . . . .
C6 C9 C10 C11 -1.1(12) . . . .
C8 C9 C10 C11 178.1(8) . . . .
C9 C10 C11 C12 0.8(13) . . . .
C10 C11 C12 N1 -0.2(13) . . . .
N1 Zn1 C13 O1 96.8(5) . . . .
N2 Zn1 C13 O1 2.1(6) . . . .
O7 Zn1 C13 O1 -106.6(4) 1_556 . . .
O8 Zn1 C13 O1 -166.6(4) 1_556 . . .
C48 Zn1 C13 O1 -135.3(4) 1_556 . . .
O1 Zn1 C13 O2 -174.2(7) . . . .
N1 Zn1 C13 O2 -77.5(4) . . . .
N2 Zn1 C13 O2 -172.1(4) . . . .
O7 Zn1 C13 O2 79.2(4) 1_556 . . .
O8 Zn1 C13 O2 19.2(5) 1_556 . . .
C48 Zn1 C13 O2 50.5(4) 1_556 . . .
O1 Zn1 C13 C14 39.8(18) . . . .
N1 Zn1 C13 C14 136.6(19) . . . .
N2 Zn1 C13 C14 42(2) . . . .
O7 Zn1 C13 C14 -67(2) 1_556 . . .
O8 Zn1 C13 C14 -127(2) 1_556 . . .
C48 Zn1 C13 C14 -95(2) 1_556 . . .
O1 C13 C14 O3 -38.8(8) . . . .
O2 C13 C14 O3 145.5(6) . . . .
Zn1 C13 C14 O3 -72(2) . . . .
O3 C15 C16 C17 -178.2(5) . . . .
C20 C15 C16 C17 -0.2(8) . . . .
C15 C16 C17 C18 1.1(8) . . . .
C15 C16 C17 O4 177.2(5) . . . .
C16 C17 C18 C19 -1.5(7) . . . .
O4 C17 C18 C19 -177.6(4) . . . .
C16 C17 C18 C31 176.2(5) . . . .
O4 C17 C18 C31 0.1(7) . . . .
C17 C18 C19 C20 1.2(6) . . . .
C31 C18 C19 C20 -176.4(4) . . . .
C18 C19 C20 C15 -0.4(6) . . . .
C18 C19 C20 C21 -179.6(4) . . . .
O3 C15 C20 C19 178.1(4) . . . .
C16 C15 C20 C19 -0.1(7) . . . .
O3 C15 C20 C21 -2.7(6) . . . .
C16 C15 C20 C21 179.1(4) . . . .
C19 C20 C21 C22 9.8(6) . . . .
C15 C20 C21 C22 -169.4(4) . . . .
C19 C20 C21 C42 -116.8(5) . . . 2_566
C15 C20 C21 C42 64.0(5) . . . 2_566
C20 C21 C22 C27 94.2(5) . . . .
C42 C21 C22 C27 -138.6(5) 2_566 . . .
C20 C21 C22 C23 -81.3(6) . . . .
C42 C21 C22 C23 45.8(6) 2_566 . . .
C27 C22 C23 C24 -0.7(8) . . . .
C21 C22 C23 C24 174.9(5) . . . .
C22 C23 C24 C25 0.9(9) . . . .
C23 C24 C25 C26 0.1(11) . . . .
C24 C25 C26 C27 -1.3(12) . . . .
C25 C26 C27 C22 1.6(11) . . . .
C23 C22 C27 C26 -0.6(9) . . . .
C21 C22 C27 C26 -176.2(6) . . . .
O4 C28 C29 C30 -173(11) . . . .
C19 C18 C31 C32 -13.7(6) . . . .
C17 C18 C31 C32 168.7(4) . . . .
C19 C18 C31 C38 113.6(5) . . . .
C17 C18 C31 C38 -63.9(5) . . . .
C18 C31 C32 C37 -91.5(5) . . . .
C38 C31 C32 C37 142.4(4) . . . .
C18 C31 C32 C33 86.7(5) . . . .
C38 C31 C32 C33 -39.3(6) . . . .
C37 C32 C33 C34 1.1(7) . . . .
C31 C32 C33 C34 -177.2(5) . . . .
C32 C33 C34 C35 -1.3(9) . . . .
C33 C34 C35 C36 0.7(10) . . . .
C34 C35 C36 C37 0.0(10) . . . .
C35 C36 C37 C32 0.0(10) . . . .
C33 C32 C37 C36 -0.5(8) . . . .
C31 C32 C37 C36 177.8(5) . . . .
C32 C31 C38 C43 93.6(5) . . . .
C18 C31 C38 C43 -34.0(6) . . . .
C32 C31 C38 C39 -85.5(5) . . . .
C18 C31 C38 C39 147.0(5) . . . .
C43 C38 C39 O5 -177.1(4) . . . .
C31 C38 C39 O5 2.0(7) . . . .
C43 C38 C39 C40 2.0(7) . . . .
C31 C38 C39 C40 -178.9(5) . . . .
O5 C39 C40 C41 177.4(5) . . . .
C38 C39 C40 C41 -1.6(8) . . . .
C39 C40 C41 O6 179.5(4) . . . .
C39 C40 C41 C42 0.0(8) . . . .
C40 C41 C42 C43 1.3(7) . . . .
O6 C41 C42 C43 -178.3(4) . . . .
C40 C41 C42 C21 179.4(5) . . . 2_566
O6 C41 C42 C21 -0.1(7) . . . 2_566
C41 C42 C43 C38 -0.9(7) . . . .
C21 C42 C43 C38 -179.0(5) 2_566 . . .
C39 C38 C43 C42 -0.7(7) . . . .
C31 C38 C43 C42 -179.8(4) . . . .
O5 C44 C45 C46 156(38) . . . .
O6 C47 C48 O8 -162.9(5) . . . .
O6 C47 C48 O7 17.0(7) . . . .
O6 C47 C48 Zn1 4(8) . . . 1_554
C11 C12 N1 C6 -0.1(11) . . . .
C11 C12 N1 Zn1 175.2(6) . . . .
C9 C6 N1 C12 -0.3(9) . . . .
C5 C6 N1 C12 179.2(6) . . . .
C9 C6 N1 Zn1 -176.3(5) . . . .
C5 C6 N1 Zn1 3.2(7) . . . .
O1 Zn1 N1 C12 78.3(6) . . . .
N2 Zn1 N1 C12 -177.6(6) . . . .
O7 Zn1 N1 C12 -89.0(6) 1_556 . . .
O8 Zn1 N1 C12 -69.3(6) 1_556 . . .
C48 Zn1 N1 C12 -76.5(6) 1_556 . . .
C13 Zn1 N1 C12 47.8(6) . . . .
O1 Zn1 N1 C6 -106.1(4) . . . .
N2 Zn1 N1 C6 -2.0(4) . . . .
O7 Zn1 N1 C6 86.6(5) 1_556 . . .
O8 Zn1 N1 C6 106.3(4) 1_556 . . .
C48 Zn1 N1 C6 99.1(4) 1_556 . . .
C13 Zn1 N1 C6 -136.6(4) . . . .
C2 C1 N2 C5 -2.3(14) . . . .
C2 C1 N2 Zn1 -179.2(8) . . . .
C4 C5 N2 C1 1.6(11) . . . .
C6 C5 N2 C1 -176.5(7) . . . .
C4 C5 N2 Zn1 179.1(6) . . . .
C6 C5 N2 Zn1 1.0(8) . . . .
O1 Zn1 N2 C1 -74.8(8) . . . .
N1 Zn1 N2 C1 177.6(8) . . . .
O7 Zn1 N2 C1 32.9(8) 1_556 . . .
O8 Zn1 N2 C1 93.5(8) 1_556 . . .
C48 Zn1 N2 C1 63.1(8) 1_556 . . .
C13 Zn1 N2 C1 -75.8(8) . . . .
O1 Zn1 N2 C5 108.2(5) . . . .
N1 Zn1 N2 C5 0.6(5) . . . .
O7 Zn1 N2 C5 -144.1(5) 1_556 . . .
O8 Zn1 N2 C5 -83.5(5) 1_556 . . .
C48 Zn1 N2 C5 -113.9(5) 1_556 . . .
C13 Zn1 N2 C5 107.1(5) . . . .
O2 C13 O1 Zn1 6.7(8) . . . .
C14 C13 O1 Zn1 -168.8(4) . . . .
N1 Zn1 O1 C13 -93.5(5) . . . .
N2 Zn1 O1 C13 -178.4(4) . . . .
O7 Zn1 O1 C13 79.1(5) 1_556 . . .
O8 Zn1 O1 C13 20.8(6) 1_556 . . .
C48 Zn1 O1 C13 57.4(5) 1_556 . . .
C16 C15 O3 C14 8.7(7) . . . .
C20 C15 O3 C14 -169.4(4) . . . .
C13 C14 O3 C15 -75.2(7) . . . .
C29 C28 O4 C17 159.3(6) . . . .
C16 C17 O4 C28 80.7(7) . . . .
C18 C17 O4 C28 -103.0(6) . . . .
C38 C39 O5 C44 177.7(5) . . . .
C40 C39 O5 C44 -1.4(8) . . . .
C45 C44 O5 C39 -171.6(6) . . . .
C40 C41 O6 C47 11.2(7) . . . .
C42 C41 O6 C47 -169.3(4) . . . .
C48 C47 O6 C41 64.1(6) . . . .
O8 C48 O7 Zn1 0.7(6) . . . 1_554
C47 C48 O7 Zn1 -179.2(4) . . . 1_554
O7 C48 O8 Zn1 -0.6(5) . . . 1_554
C47 C48 O8 Zn1 179.3(4) . . . 1_554
